data_7239620
loop_
_publ_author_name
'Jiang, Zhijie'
'Sun, Lin'
'Li, Min'
'Wu, Haipeng'
'Xia, Zhengqiang'
'Ke, Hongshan'
'Zhang, Yiquan'
'Xie, Gang'
'Chen, Sanping'

_publ_section_title
;
 Solvent-tuned magnetic exchange interactions in Dy2 systems ligated by a
 \m-phenolato heptadentate Schiff base
;
_journal_issue 68
_journal_name_full 'RSC Advances'
_journal_page_first 39640
_journal_paper_doi 10.1039/C9RA08754K
_journal_volume 9
_journal_year 2019
_chemical_formula_sum 'C56 H58 Cl4 Dy2 N8 O6'
_chemical_formula_weight 1405.90
_space_group_IT_number 14
_space_group_name_Hall '-P 2yn'
_space_group_name_H-M_alt 'P 1 21/n 1'
_symmetry_cell_setting monoclinic
_symmetry_space_group_name_H-M 'P 1 21/n 1'
_atom_sites_solution_hydrogens geom
_atom_sites_solution_primary direct
_atom_sites_solution_secondary difmap
_audit_creation_method SHELXL-97
_audit_update_record
;
2017-04-11 deposited with the CCDC.	2019-11-25 downloaded from the CCDC.
;
_cell_angle_alpha 90.00
_cell_angle_beta 98.274(4)
_cell_angle_gamma 90.00
_cell_formula_units_Z 2
_cell_length_a 12.399(3)
_cell_length_b 12.348(3)
_cell_length_c 18.779(4)
_cell_measurement_reflns_used 2031
_cell_measurement_temperature 296(2)
_cell_measurement_theta_max 20.06
_cell_measurement_theta_min 2.19
_cell_volume 2845.2(11)
_computing_cell_refinement 'Bruker SMART'
_computing_data_collection 'Bruker SMART APEX II'
_computing_data_reduction 'Bruker SAINT'
_computing_structure_refinement 'SHELXL-97 (Sheldrick, 2008)'
_computing_structure_solution 'SHELXS-97 (Sheldrick, 2008)'
_diffrn_ambient_temperature 296(2)
_diffrn_measured_fraction_theta_full 0.997
_diffrn_measured_fraction_theta_max 0.997
_diffrn_measurement_device_type 'Bruker APEX II area detector'
_diffrn_measurement_method '\w scans'
_diffrn_radiation_monochromator graphite
_diffrn_radiation_source 'fine-focus sealed tube'
_diffrn_radiation_type MoK\a
_diffrn_radiation_wavelength 0.71073
_diffrn_reflns_av_R_equivalents 0.0737
_diffrn_reflns_av_sigmaI/netI 0.0962
_diffrn_reflns_limit_h_max 14
_diffrn_reflns_limit_h_min -14
_diffrn_reflns_limit_k_max 8
_diffrn_reflns_limit_k_min -14
_diffrn_reflns_limit_l_max 21
_diffrn_reflns_limit_l_min -22
_diffrn_reflns_number 13941
_diffrn_reflns_theta_full 25.50
_diffrn_reflns_theta_max 25.50
_diffrn_reflns_theta_min 1.85
_exptl_absorpt_coefficient_mu 2.850
_exptl_absorpt_correction_T_max 0.425
_exptl_absorpt_correction_T_min 0.333
_exptl_absorpt_correction_type multi-scan
_exptl_absorpt_process_details SADABS
_exptl_crystal_colour yellow
_exptl_crystal_density_diffrn 1.641
_exptl_crystal_density_method 'not measured'
_exptl_crystal_description block
_exptl_crystal_F_000 1396
_exptl_crystal_size_max 0.40
_exptl_crystal_size_mid 0.38
_exptl_crystal_size_min 0.30
_refine_diff_density_max 0.906
_refine_diff_density_min -1.525
_refine_diff_density_rms 0.207
_refine_ls_extinction_method none
_refine_ls_goodness_of_fit_ref 1.004
_refine_ls_hydrogen_treatment constr
_refine_ls_matrix_type full
_refine_ls_number_parameters 343
_refine_ls_number_reflns 5269
_refine_ls_number_restraints 2
_refine_ls_restrained_S_all 1.003
_refine_ls_R_factor_all 0.1064
_refine_ls_R_factor_gt 0.0539
_refine_ls_shift/su_max 0.000
_refine_ls_shift/su_mean 0.000
_refine_ls_structure_factor_coef Fsqd
_refine_ls_weighting_details 'calc w=1/[\s^2^(Fo^2^)+(0.0859P)^2^+0.0000P] where P=(Fo^2^+2Fc^2^)/3'
_refine_ls_weighting_scheme calc
_refine_ls_wR_factor_gt 0.1279
_refine_ls_wR_factor_ref 0.1622
_reflns_number_gt 3252
_reflns_number_total 5269
_reflns_threshold_expression >2sigma(I)
_cod_data_source_file c9ra08754k2.cif
_cod_data_source_block xb0215_0m
_cod_depositor_comments
;
The following automatic conversions were performed:

data item '_exptl_absorpt_correction_type' value 'Multi-scan' was
changed to 'multi-scan' in accordance with the
/home/data/users/saulius/crontab/automatic-downloads/rss-feeds/RSC/lib/dictionaries/cif_core.dic
dictionary named 'cif_core.dic' version 2.4.2 last updated on
2011-04-26.

data item '_symmetry_cell_setting' value 'Monoclinic' was changed to
'monoclinic' in accordance with the
/home/data/users/saulius/crontab/automatic-downloads/rss-feeds/RSC/lib/dictionaries/cif_core.dic
dictionary named 'cif_core.dic' version 2.4.2 last updated on
2011-04-26.

Automatic conversion script
Id: cif_fix_values 6909 2019-04-08 15:41:33Z antanas 
;
_cod_original_cell_volume 2845.3(11)
_cod_original_sg_symbol_H-M P2(1)/n
_cod_database_code 7239620

loop_
_symmetry_equiv_pos_as_xyz
'x, y, z'
'-x+1/2, y+1/2, -z+1/2'
'-x, -y, -z'
'x-1/2, -y-1/2, z-1/2'

loop_
_atom_site_label
_atom_site_type_symbol
_atom_site_fract_x
_atom_site_fract_y
_atom_site_fract_z
_atom_site_U_iso_or_equiv
_atom_site_adp_type
_atom_site_occupancy
_atom_site_symmetry_multiplicity
_atom_site_calc_flag
_atom_site_refinement_flags
Dy1 Dy 0.14437(4) 0.96532(4) 0.04288(2) 0.03661(18) Uani 1 1 d .
N3 N 0.1607(6) 1.0384(7) -0.0948(4) 0.0400(19) Uani 1 1 d .
O2 O 0.2417(5) 1.1156(6) 0.0703(3) 0.0461(17) Uani 1 1 d .
C4 C 0.3584(8) 0.9963(9) -0.0470(5) 0.044(2) Uani 1 1 d .
H4A H 0.4277 0.9740 -0.0605 0.052 Uiso 1 1 calc R
H4B H 0.3672 1.0676 -0.0252 0.052 Uiso 1 1 calc R
N4 N 0.3226(7) 0.9198(7) 0.0026(5) 0.047(2) Uani 1 1 d .
N2 N 0.0133(7) 0.9197(7) 0.1456(4) 0.039(2) Uani 1 1 d .
O3 O 0.1654(5) 0.7866(6) 0.0504(3) 0.0445(17) Uani 1 1 d .
N1 N 0.2469(7) 0.9420(7) 0.1653(4) 0.046(2) Uani 1 1 d .
C10 C 0.3361(9) 0.9907(9) 0.1951(6) 0.051(3) Uani 1 1 d .
H10 H 0.3671 0.9649 0.2399 0.061 Uiso 1 1 calc R
C11 C 0.0427(8) 0.8877(8) -0.1528(5) 0.041(2) Uani 1 1 d .
C40 C 0.3848(9) 0.8376(9) 0.0204(6) 0.052(3) Uani 1 1 d .
H40 H 0.4548 0.8414 0.0082 0.062 Uiso 1 1 calc R
C13 C 0.0716(8) 1.0046(8) -0.1530(5) 0.040(2) Uani 1 1 d .
H13 H 0.0969 1.0198 -0.1990 0.048 Uiso 1 1 calc R
C14 C -0.0382(8) 0.8139(8) 0.1246(6) 0.045(3) Uani 1 1 d .
H14A H -0.0025 0.7788 0.0881 0.054 Uiso 1 1 calc R
H14B H -0.0354 0.7662 0.1659 0.054 Uiso 1 1 calc R
C15 C 0.3921(9) 1.0802(9) 0.1664(6) 0.051(3) Uani 1 1 d .
C16 C 0.2720(9) 0.9985(9) -0.1118(6) 0.049(3) Uani 1 1 d .
H16A H 0.2634 0.9261 -0.1319 0.059 Uiso 1 1 calc R
H16B H 0.2957 1.0454 -0.1479 0.059 Uiso 1 1 calc R
C17 C 0.5428(9) 1.1972(12) 0.1765(7) 0.066(4) Uani 1 1 d .
H17 H 0.6130 1.2150 0.1976 0.080 Uiso 1 1 calc R
C18 C 0.3969(9) 1.2351(9) 0.0877(6) 0.054(3) Uani 1 1 d .
H18 H 0.3651 1.2792 0.0504 0.065 Uiso 1 1 calc R
C19 C 0.1512(10) 1.1580(8) -0.0962(6) 0.055(3) Uani 1 1 d .
H19A H 0.1702 1.1869 -0.0480 0.066 Uiso 1 1 calc R
H19B H 0.2005 1.1885 -0.1265 0.066 Uiso 1 1 calc R
C20 C -0.0150(10) 0.6711(10) -0.1520(7) 0.068(3) Uani 1 1 d .
H20 H -0.0346 0.5984 -0.1518 0.082 Uiso 1 1 calc R
C21 C 0.0817(8) 0.9123(10) 0.2162(5) 0.049(3) Uani 1 1 d .
H21A H 0.0458 0.8668 0.2477 0.059 Uiso 1 1 calc R
H21B H 0.0901 0.9839 0.2375 0.059 Uiso 1 1 calc R
C22 C 0.2465(10) 0.7204(9) 0.0652(5) 0.052(3) Uani 1 1 d .
C23 C 0.2253(11) 0.6156(9) 0.0930(6) 0.067(4) Uani 1 1 d D
H23 H 0.1551 0.5945 0.0988 0.081 Uiso 1 1 calc R
C24 C 0.1919(9) 0.8665(9) 0.2103(5) 0.056(3) Uani 1 1 d .
H24A H 0.2342 0.8595 0.2577 0.067 Uiso 1 1 calc R
H24B H 0.1847 0.7954 0.1882 0.067 Uiso 1 1 calc R
C25 C 0.3404(9) 1.1404(9) 0.1075(6) 0.052(3) Uani 1 1 d .
C26 C 0.4927(9) 1.2587(11) 0.1221(7) 0.067(4) Uani 1 1 d .
H26 H 0.5280 1.3203 0.1088 0.081 Uiso 1 1 calc R
C29 C 0.4198(14) 0.5656(12) 0.1004(8) 0.089(5) Uani 1 1 d U
H29 H 0.4742 0.5136 0.1101 0.106 Uiso 1 1 calc R
C32 C 0.3587(9) 0.7408(9) 0.0569(5) 0.050(3) Uani 1 1 d .
C30 C 0.4922(8) 1.1091(11) 0.2010(7) 0.060(3) Uani 1 1 d .
H30 H 0.5253 1.0698 0.2405 0.072 Uiso 1 1 calc R
C33 C 0.3148(12) 0.5461(10) 0.1111(7) 0.073(4) Uani 1 1 d DU
H33 H 0.3012 0.4804 0.1325 0.088 Uiso 1 1 calc R
C31 C 0.4406(11) 0.6662(11) 0.0743(7) 0.070(4) Uani 1 1 d .
H31 H 0.5115 0.6843 0.0683 0.084 Uiso 1 1 calc R
C34 C 0.0497(9) 0.8235(10) -0.2109(6) 0.057(3) Uani 1 1 d .
H34 H 0.0732 0.8536 -0.2514 0.068 Uiso 1 1 calc R
C36 C -0.0239(8) 0.7350(9) -0.0923(5) 0.047(3) Uani 1 1 d .
H36 H -0.0490 0.7051 -0.0523 0.057 Uiso 1 1 calc R
C37 C 0.0226(10) 0.7139(9) -0.2115(6) 0.063(3) Uani 1 1 d .
H37 H 0.0297 0.6707 -0.2511 0.076 Uiso 1 1 calc R
O1 O -0.0054(5) 0.9073(5) -0.0351(3) 0.0361(15) Uani 1 1 d .
C39 C 0.0045(7) 0.8426(8) -0.0925(5) 0.035(2) Uani 1 1 d .
Cl1 Cl 0.7248(5) 0.4779(6) 0.1665(3) 0.167(3) Uani 1 1 d .
Cl2 Cl 0.8650(6) 0.5595(4) 0.0637(3) 0.157(2) Uani 1 1 d .
C41 C 0.7722(15) 0.4599(12) 0.0850(8) 0.104(6) Uani 1 1 d .
H41A H 0.7101 0.4587 0.0471 0.125 Uiso 1 1 calc R
H41B H 0.8073 0.3896 0.0854 0.125 Uiso 1 1 calc R

loop_
_atom_site_aniso_label
_atom_site_aniso_U_11
_atom_site_aniso_U_22
_atom_site_aniso_U_33
_atom_site_aniso_U_23
_atom_site_aniso_U_13
_atom_site_aniso_U_12
Dy1 0.0338(3) 0.0394(3) 0.0357(3) 0.0011(2) 0.00190(17) 0.0017(3)
N3 0.041(5) 0.043(5) 0.036(4) 0.005(4) 0.004(4) -0.003(4)
O2 0.047(4) 0.041(4) 0.047(4) -0.004(3) -0.003(3) 0.003(4)
C4 0.039(6) 0.052(6) 0.043(6) -0.001(5) 0.016(5) -0.009(5)
N4 0.038(5) 0.051(5) 0.051(5) -0.003(5) 0.005(4) 0.000(4)
N2 0.038(5) 0.040(5) 0.036(4) 0.007(4) -0.001(4) -0.003(4)
O3 0.037(4) 0.041(4) 0.054(4) 0.003(3) 0.002(3) 0.007(3)
N1 0.042(5) 0.050(6) 0.043(5) 0.002(4) -0.002(4) 0.000(4)
C10 0.049(7) 0.059(7) 0.042(6) -0.002(5) -0.006(5) 0.014(6)
C11 0.032(5) 0.041(6) 0.049(6) -0.010(5) 0.006(5) -0.006(5)
C40 0.040(6) 0.058(7) 0.057(7) -0.014(6) 0.006(5) 0.009(6)
C13 0.034(6) 0.043(6) 0.044(6) 0.001(5) 0.004(5) -0.004(5)
C14 0.039(6) 0.045(6) 0.050(6) 0.007(5) -0.001(5) -0.013(5)
C15 0.057(7) 0.053(7) 0.043(6) -0.023(5) 0.006(5) 0.006(6)
C16 0.049(7) 0.049(6) 0.053(7) 0.003(5) 0.021(5) -0.010(5)
C17 0.026(6) 0.087(10) 0.085(9) -0.043(8) 0.002(6) -0.006(7)
C18 0.053(7) 0.050(7) 0.060(7) -0.013(6) 0.013(6) -0.011(6)
C19 0.080(9) 0.028(6) 0.057(7) 0.010(5) 0.009(6) -0.007(6)
C20 0.074(9) 0.051(7) 0.077(9) -0.006(7) 0.003(7) -0.011(7)
C21 0.044(6) 0.065(7) 0.040(6) 0.005(6) 0.007(5) 0.002(6)
C22 0.071(8) 0.042(6) 0.038(6) -0.010(5) -0.011(5) 0.014(6)
C23 0.100(10) 0.043(7) 0.059(7) 0.007(6) 0.011(7) 0.008(7)
C24 0.068(8) 0.061(8) 0.034(6) 0.011(5) -0.008(5) -0.004(6)
C25 0.050(7) 0.061(8) 0.044(6) -0.022(6) 0.003(5) 0.001(6)
C26 0.041(7) 0.073(9) 0.086(9) -0.037(8) 0.004(7) -0.015(7)
C29 0.096(8) 0.067(10) 0.096(11) -0.010(8) -0.007(9) 0.035(9)
C32 0.049(7) 0.056(7) 0.045(6) -0.003(5) 0.005(5) 0.007(6)
C30 0.026(6) 0.073(9) 0.079(8) -0.013(7) 0.002(6) 0.011(6)
C33 0.108(8) 0.048(8) 0.061(8) 0.010(6) 0.001(8) 0.032(8)
C31 0.060(8) 0.064(9) 0.083(9) -0.001(7) 0.000(7) 0.029(7)
C34 0.070(8) 0.058(7) 0.044(6) -0.010(6) 0.012(6) -0.006(6)
C36 0.051(7) 0.046(6) 0.042(6) -0.001(5) 0.001(5) 0.002(5)
C37 0.086(9) 0.050(7) 0.052(7) -0.017(6) 0.007(7) -0.013(7)
O1 0.035(4) 0.040(4) 0.034(3) -0.004(3) 0.006(3) -0.001(3)
C39 0.025(5) 0.041(6) 0.040(5) -0.007(5) 0.005(4) 0.005(4)
Cl1 0.114(4) 0.277(8) 0.115(4) -0.069(5) 0.030(3) -0.001(5)
Cl2 0.215(7) 0.087(3) 0.161(5) 0.009(3) 0.005(5) -0.057(4)
C41 0.140(15) 0.088(12) 0.079(10) -0.021(9) -0.006(10) 0.000(12)

loop_
_atom_type_symbol
_atom_type_description
_atom_type_scat_dispersion_real
_atom_type_scat_dispersion_imag
_atom_type_scat_source
C C 0.0033 0.0016 'International Tables Vol C Tables 4.2.6.8 and 6.1.1.4'
H H 0.0000 0.0000 'International Tables Vol C Tables 4.2.6.8 and 6.1.1.4'
N N 0.0061 0.0033 'International Tables Vol C Tables 4.2.6.8 and 6.1.1.4'
O O 0.0106 0.0060 'International Tables Vol C Tables 4.2.6.8 and 6.1.1.4'
Dy Dy -0.1892 4.4098 'International Tables Vol C Tables 4.2.6.8 and 6.1.1.4'
Cl Cl 0.1484 0.1585 'International Tables Vol C Tables 4.2.6.8 and 6.1.1.4'

loop_
_geom_angle_atom_site_label_1
_geom_angle_atom_site_label_2
_geom_angle_atom_site_label_3
_geom_angle
_geom_angle_site_symmetry_1
_geom_angle_site_symmetry_3
O3 Dy1 O2 139.0(2) . .
O3 Dy1 O1 79.0(2) . .
O2 Dy1 O1 139.8(2) . .
O3 Dy1 O1 139.1(2) . 3_575
O2 Dy1 O1 79.8(2) . 3_575
O1 Dy1 O1 69.4(3) . 3_575
O3 Dy1 N1 77.6(3) . .
O2 Dy1 N1 72.2(3) . .
O1 Dy1 N1 144.2(3) . .
O1 Dy1 N1 114.4(2) 3_575 .
O3 Dy1 N4 72.3(3) . .
O2 Dy1 N4 77.6(3) . .
O1 Dy1 N4 113.8(2) . .
O1 Dy1 N4 144.4(3) 3_575 .
N1 Dy1 N4 84.1(3) . .
O3 Dy1 N2 80.1(2) . .
O2 Dy1 N2 111.2(2) . .
O1 Dy1 N2 83.0(2) . .
O1 Dy1 N2 71.1(2) 3_575 .
N1 Dy1 N2 66.5(3) . .
N4 Dy1 N2 143.3(3) . .
O3 Dy1 N3 111.0(2) . .
O2 Dy1 N3 80.5(2) . .
O1 Dy1 N3 70.7(2) . .
O1 Dy1 N3 82.8(2) 3_575 .
N1 Dy1 N3 143.7(3) . .
N4 Dy1 N3 66.7(3) . .
N2 Dy1 N3 148.1(2) . .
O3 Dy1 Dy1 110.16(16) . 3_575
O2 Dy1 Dy1 110.79(17) . 3_575
O1 Dy1 Dy1 34.83(16) . 3_575
O1 Dy1 Dy1 34.58(15) 3_575 3_575
N1 Dy1 Dy1 138.1(2) . 3_575
N4 Dy1 Dy1 137.8(2) . 3_575
N2 Dy1 Dy1 74.24(16) . 3_575
N3 Dy1 Dy1 73.91(16) . 3_575
C19 N3 C13 102.5(8) . .
C19 N3 C16 112.8(8) . .
C13 N3 C16 110.4(7) . .
C19 N3 Dy1 109.0(6) . .
C13 N3 Dy1 116.4(6) . .
C16 N3 Dy1 106.1(5) . .
C25 O2 Dy1 136.5(7) . .
N4 C4 C16 106.5(8) . .
C40 N4 C4 117.1(9) . .
C40 N4 Dy1 128.4(8) . .
C4 N4 Dy1 114.6(7) . .
C13 N2 C21 106.9(8) 3_575 .
C13 N2 C14 107.9(8) 3_575 .
C21 N2 C14 110.8(8) . .
C13 N2 Dy1 116.8(6) 3_575 .
C21 N2 Dy1 108.8(6) . .
C14 N2 Dy1 105.6(6) . .
C22 O3 Dy1 136.1(7) . .
C10 N1 C24 118.2(9) . .
C10 N1 Dy1 129.1(7) . .
C24 N1 Dy1 112.6(6) . .
N1 C10 C15 127.7(10) . .
C34 C11 C39 118.9(10) . .
C34 C11 C13 121.3(10) . .
C39 C11 C13 119.8(9) . .
N4 C40 C32 127.6(10) . .
N2 C13 C11 116.9(8) 3_575 .
N2 C13 N3 102.9(7) 3_575 .
C11 C13 N3 114.9(8) . .
C19 C14 N2 103.9(9) 3_575 .
C30 C15 C25 121.2(12) . .
C30 C15 C10 118.3(11) . .
C25 C15 C10 120.4(10) . .
C4 C16 N3 113.2(8) . .
C26 C17 C30 121.2(11) . .
C26 C18 C25 119.9(13) . .
C14 C19 N3 108.2(9) 3_575 .
C37 C20 C36 120.8(12) . .
N2 C21 C24 111.8(8) . .
O3 C22 C23 118.1(11) . .
O3 C22 C32 126.7(11) . .
C23 C22 C32 115.3(11) . .
C33 C23 C22 117.4(12) . .
N1 C24 C21 107.6(9) . .
O2 C25 C15 124.2(11) . .
O2 C25 C18 119.2(10) . .
C15 C25 C18 116.6(10) . .
C18 C26 C17 122.5(13) . .
C33 C29 C31 116.3(14) . .
C31 C32 C40 117.4(11) . .
C31 C32 C22 123.2(12) . .
C40 C32 C22 118.9(10) . .
C15 C30 C17 118.5(12) . .
C29 C33 C23 126.3(13) . .
C29 C31 C32 121.4(14) . .
C11 C34 C37 121.9(11) . .
C39 C36 C20 119.8(10) . .
C20 C37 C34 118.4(11) . .
C39 O1 Dy1 121.9(5) . .
C39 O1 Dy1 119.9(5) . 3_575
Dy1 O1 Dy1 110.6(3) . 3_575
O1 C39 C36 120.8(9) . .
O1 C39 C11 119.0(9) . .
C36 C39 C11 120.1(9) . .
Cl1 C41 Cl2 115.2(8) . .

loop_
_geom_bond_atom_site_label_1
_geom_bond_atom_site_label_2
_geom_bond_distance
_geom_bond_site_symmetry_2
Dy1 O3 2.224(7) .
Dy1 O2 2.233(7) .
Dy1 O1 2.307(6) .
Dy1 O1 2.322(6) 3_575
Dy1 N1 2.479(8) .
Dy1 N4 2.501(9) .
Dy1 N2 2.754(8) .
Dy1 N3 2.773(8) .
Dy1 Dy1 3.8060(11) 3_575
N3 C19 1.480(12) .
N3 C13 1.497(12) .
N3 C16 1.541(13) .
O2 C25 1.354(12) .
C4 N4 1.441(13) .
C4 C16 1.502(14) .
N4 C40 1.289(13) .
N2 C13 1.429(13) 3_575
N2 C21 1.470(12) .
N2 C14 1.482(12) .
O3 C22 1.295(12) .
N1 C10 1.312(13) .
N1 C24 1.488(13) .
C10 C15 1.450(16) .
C11 C34 1.362(14) .
C11 C39 1.403(13) .
C11 C13 1.488(14) .
C40 C32 1.439(15) .
C13 N2 1.429(13) 3_575
C14 C19 1.467(14) 3_575
C15 C30 1.363(15) .
C15 C25 1.407(15) .
C17 C26 1.350(17) .
C17 C30 1.369(17) .
C18 C26 1.300(14) .
C18 C25 1.439(15) .
C19 C14 1.467(14) 3_575
C20 C37 1.376(16) .
C20 C36 1.388(15) .
C21 C24 1.497(15) .
C22 C23 1.433(15) .
C22 C32 1.444(16) .
C23 C33 1.406(13) .
C29 C33 1.37(2) .
C29 C31 1.373(19) .
C32 C31 1.375(15) .
C34 C37 1.394(15) .
C36 C39 1.374(13) .
O1 C39 1.362(10) .
O1 Dy1 2.322(6) 3_575
Cl1 C41 1.731(17) .
Cl2 C41 1.770(17) .

loop_
_geom_torsion_atom_site_label_1
_geom_torsion_atom_site_label_2
_geom_torsion_atom_site_label_3
_geom_torsion_atom_site_label_4
_geom_torsion
_geom_torsion_site_symmetry_1
_geom_torsion_site_symmetry_4
O3 Dy1 N3 C19 -177.5(6) . .
O2 Dy1 N3 C19 -38.4(7) . .
O1 Dy1 N3 C19 113.1(7) . .
O1 Dy1 N3 C19 42.5(7) 3_575 .
N1 Dy1 N3 C19 -79.7(8) . .
N4 Dy1 N3 C19 -118.8(7) . .
N2 Dy1 N3 C19 76.9(8) . .
Dy1 Dy1 N3 C19 76.7(6) 3_575 .
O3 Dy1 N3 C13 67.3(7) . .
O2 Dy1 N3 C13 -153.5(7) . .
O1 Dy1 N3 C13 -2.1(6) . .
O1 Dy1 N3 C13 -72.7(6) 3_575 .
N1 Dy1 N3 C13 165.2(6) . .
N4 Dy1 N3 C13 126.0(7) . .
N2 Dy1 N3 C13 -38.3(9) . .
Dy1 Dy1 N3 C13 -38.5(6) 3_575 .
O3 Dy1 N3 C16 -55.8(6) . .
O2 Dy1 N3 C16 83.3(6) . .
O1 Dy1 N3 C16 -125.2(6) . .
O1 Dy1 N3 C16 164.1(6) 3_575 .
N1 Dy1 N3 C16 42.0(8) . .
N4 Dy1 N3 C16 2.8(6) . .
N2 Dy1 N3 C16 -161.4(6) . .
Dy1 Dy1 N3 C16 -161.7(6) 3_575 .
O3 Dy1 O2 C25 -9.3(11) . .
O1 Dy1 O2 C25 -164.8(8) . .
O1 Dy1 O2 C25 155.2(9) 3_575 .
N1 Dy1 O2 C25 35.3(9) . .
N4 Dy1 O2 C25 -52.5(9) . .
N2 Dy1 O2 C25 90.3(9) . .
N3 Dy1 O2 C25 -120.5(9) . .
Dy1 Dy1 O2 C25 170.8(8) 3_575 .
C16 C4 N4 C40 119.9(10) . .
C16 C4 N4 Dy1 -60.0(9) . .
O3 Dy1 N4 C40 -26.5(8) . .
O2 Dy1 N4 C40 125.4(9) . .
O1 Dy1 N4 C40 -95.3(9) . .
O1 Dy1 N4 C40 177.2(7) 3_575 .
N1 Dy1 N4 C40 52.4(9) . .
N2 Dy1 N4 C40 16.4(11) . .
N3 Dy1 N4 C40 -149.7(9) . .
Dy1 Dy1 N4 C40 -127.2(8) 3_575 .
O3 Dy1 N4 C4 153.4(7) . .
O2 Dy1 N4 C4 -54.7(7) . .
O1 Dy1 N4 C4 84.5(7) . .
O1 Dy1 N4 C4 -3.0(9) 3_575 .
N1 Dy1 N4 C4 -127.8(7) . .
N2 Dy1 N4 C4 -163.7(6) . .
N3 Dy1 N4 C4 30.2(6) . .
Dy1 Dy1 N4 C4 52.6(8) 3_575 .
O3 Dy1 N2 C13 -155.7(6) . 3_575
O2 Dy1 N2 C13 65.3(6) . 3_575
O1 Dy1 N2 C13 -75.8(6) . 3_575
O1 Dy1 N2 C13 -5.2(6) 3_575 3_575
N1 Dy1 N2 C13 123.5(7) . 3_575
N4 Dy1 N2 C13 163.1(6) . 3_575
N3 Dy1 N2 C13 -41.6(9) . 3_575
Dy1 Dy1 N2 C13 -41.3(6) 3_575 3_575
O3 Dy1 N2 C21 83.2(7) . .
O2 Dy1 N2 C21 -55.8(7) . .
O1 Dy1 N2 C21 163.2(7) . .
O1 Dy1 N2 C21 -126.3(7) 3_575 .
N1 Dy1 N2 C21 2.5(6) . .
N4 Dy1 N2 C21 42.0(9) . .
N3 Dy1 N2 C21 -162.7(6) . .
Dy1 Dy1 N2 C21 -162.4(7) 3_575 .
O3 Dy1 N2 C14 -35.8(6) . .
O2 Dy1 N2 C14 -174.8(5) . .
O1 Dy1 N2 C14 44.1(6) . .
O1 Dy1 N2 C14 114.7(6) 3_575 .
N1 Dy1 N2 C14 -116.6(6) . .
N4 Dy1 N2 C14 -77.0(7) . .
N3 Dy1 N2 C14 78.3(7) . .
Dy1 Dy1 N2 C14 78.5(5) 3_575 .
O2 Dy1 O3 C22 -11.0(11) . .
O1 Dy1 O3 C22 153.2(9) . .
O1 Dy1 O3 C22 -167.3(8) 3_575 .
N1 Dy1 O3 C22 -54.1(9) . .
N4 Dy1 O3 C22 33.5(9) . .
N2 Dy1 O3 C22 -122.1(9) . .
N3 Dy1 O3 C22 89.0(9) . .
Dy1 Dy1 O3 C22 168.9(9) 3_575 .
O3 Dy1 N1 C10 129.2(9) . .
O2 Dy1 N1 C10 -22.7(9) . .
O1 Dy1 N1 C10 179.5(8) . .
O1 Dy1 N1 C10 -92.2(9) 3_575 .
N4 Dy1 N1 C10 56.1(9) . .
N2 Dy1 N1 C10 -146.4(10) . .
N3 Dy1 N1 C10 20.4(11) . .
Dy1 Dy1 N1 C10 -124.3(8) 3_575 .
O3 Dy1 N1 C24 -55.1(7) . .
O2 Dy1 N1 C24 153.0(7) . .
O1 Dy1 N1 C24 -4.8(9) . .
O1 Dy1 N1 C24 83.5(7) 3_575 .
N4 Dy1 N1 C24 -128.2(7) . .
N2 Dy1 N1 C24 29.4(6) . .
N3 Dy1 N1 C24 -163.9(6) . .
Dy1 Dy1 N1 C24 51.4(8) 3_575 .
C24 N1 C10 C15 -168.3(10) . .
Dy1 N1 C10 C15 7.2(17) . .
C4 N4 C40 C32 -166.9(10) . .
Dy1 N4 C40 C32 12.9(16) . .
C34 C11 C13 N2 117.8(11) . 3_575
C39 C11 C13 N2 -60.4(12) . 3_575
C34 C11 C13 N3 -121.3(11) . .
C39 C11 C13 N3 60.4(12) . .
C19 N3 C13 N2 -37.4(9) . 3_575
C16 N3 C13 N2 -157.7(7) . 3_575
Dy1 N3 C13 N2 81.4(8) . 3_575
C19 N3 C13 C11 -165.6(9) . .
C16 N3 C13 C11 74.1(10) . .
Dy1 N3 C13 C11 -46.8(10) . .
C13 N2 C14 C19 19.4(11) 3_575 3_575
C21 N2 C14 C19 136.1(9) . 3_575
Dy1 N2 C14 C19 -106.2(8) . 3_575
N1 C10 C15 C30 -170.7(11) . .
N1 C10 C15 C25 14.0(17) . .
N4 C4 C16 N3 62.7(11) . .
C19 N3 C16 C4 85.0(10) . .
C13 N3 C16 C4 -161.1(8) . .
Dy1 N3 C16 C4 -34.2(9) . .
C13 N3 C19 C14 26.1(11) . 3_575
C16 N3 C19 C14 144.8(9) . 3_575
Dy1 N3 C19 C14 -97.7(8) . 3_575
C13 N2 C21 C24 -160.8(9) 3_575 .
C14 N2 C21 C24 81.9(11) . .
Dy1 N2 C21 C24 -33.8(11) . .
Dy1 O3 C22 C23 154.8(8) . .
Dy1 O3 C22 C32 -25.0(16) . .
O3 C22 C23 C33 -177.9(10) . .
C32 C22 C23 C33 1.9(15) . .
C10 N1 C24 C21 116.5(10) . .
Dy1 N1 C24 C21 -59.7(9) . .
N2 C21 C24 N1 62.3(12) . .
Dy1 O2 C25 C15 -29.7(15) . .
Dy1 O2 C25 C18 151.6(8) . .
C30 C15 C25 O2 179.3(10) . .
C10 C15 C25 O2 -5.5(16) . .
C30 C15 C25 C18 -2.0(15) . .
C10 C15 C25 C18 173.2(9) . .
C26 C18 C25 O2 -178.7(10) . .
C26 C18 C25 C15 2.5(15) . .
C25 C18 C26 C17 0.3(18) . .
C30 C17 C26 C18 -3.7(19) . .
N4 C40 C32 C31 -176.1(11) . .
N4 C40 C32 C22 11.6(17) . .
O3 C22 C32 C31 179.6(10) . .
C23 C22 C32 C31 -0.1(16) . .
O3 C22 C32 C40 -8.6(16) . .
C23 C22 C32 C40 171.6(10) . .
C25 C15 C30 C17 -1.2(17) . .
C10 C15 C30 C17 -176.5(10) . .
C26 C17 C30 C15 4.1(18) . .
C31 C29 C33 C23 5(2) . .
C22 C23 C33 C29 -5(2) . .
C33 C29 C31 C32 -3(2) . .
C40 C32 C31 C29 -171.2(12) . .
C22 C32 C31 C29 0.7(19) . .
C39 C11 C34 C37 -1.6(17) . .
C13 C11 C34 C37 -179.9(11) . .
C37 C20 C36 C39 0.3(18) . .
C36 C20 C37 C34 -1.1(19) . .
C11 C34 C37 C20 1.7(19) . .
O3 Dy1 O1 C39 -57.0(7) . .
O2 Dy1 O1 C39 106.9(7) . .
O1 Dy1 O1 C39 149.4(8) 3_575 .
N1 Dy1 O1 C39 -107.0(7) . .
N4 Dy1 O1 C39 7.8(7) . .
N2 Dy1 O1 C39 -138.2(7) . .
N3 Dy1 O1 C39 60.1(7) . .
Dy1 Dy1 O1 C39 149.4(8) 3_575 .
O3 Dy1 O1 Dy1 153.6(3) . 3_575
O2 Dy1 O1 Dy1 -42.5(5) . 3_575
O1 Dy1 O1 Dy1 0.0 3_575 3_575
N1 Dy1 O1 Dy1 103.6(4) . 3_575
N4 Dy1 O1 Dy1 -141.6(3) . 3_575
N2 Dy1 O1 Dy1 72.3(3) . 3_575
N3 Dy1 O1 Dy1 -89.4(3) . 3_575
Dy1 O1 C39 C36 106.8(9) . .
Dy1 O1 C39 C36 -106.5(9) 3_575 .
Dy1 O1 C39 C11 -74.2(10) . .
Dy1 O1 C39 C11 72.5(9) 3_575 .
C20 C36 C39 O1 178.8(9) . .
C20 C36 C39 C11 -0.2(15) . .
C34 C11 C39 O1 -178.2(9) . .
C13 C11 C39 O1 0.1(13) . .
C34 C11 C39 C36 0.8(15) . .
C13 C11 C39 C36 179.1(9) . .
